data_2236730
loop_
_publ_author_name
'Choi, Hong Dae'
'Seo, Pil Ja'
'Lee, Uk'

_publ_section_title
;
 5-Cyclohexyl-2-(4-methylphenyl)-3-methylsulfinyl-1-benzofuran
;
_journal_coeditor_code XU5615
_journal_issue 10
_journal_name_full 'Acta Crystallographica Section E'
_journal_page_first o2836
_journal_paper_doi 10.1107/S1600536812037294
_journal_volume 68
_journal_year 2012
_chemical_formula_iupac 'C22 H24 O2 S'
_chemical_formula_moiety 'C22 H24 O2 S'
_chemical_formula_sum 'C22 H24 O2 S'
_chemical_formula_weight 352.47
_chemical_name_systematic
;
5-Cyclohexyl-2-(4-methylphenyl)-3-methylsulfinyl-1-benzofuran
;
_space_group_IT_number 14
_symmetry_cell_setting monoclinic
_symmetry_space_group_name_Hall '-P 2ybc'
_symmetry_space_group_name_H-M 'P 1 21/c 1'
_atom_sites_solution_hydrogens difmap
_atom_sites_solution_primary direct
_atom_sites_solution_secondary difmap
_cell_angle_alpha 90.00
_cell_angle_beta 108.6520(10)
_cell_angle_gamma 90.00
_cell_formula_units_Z 4
_cell_length_a 16.4392(5)
_cell_length_b 7.2726(2)
_cell_length_c 15.8433(5)
_cell_measurement_reflns_used 5036
_cell_measurement_temperature 173(2)
_cell_measurement_theta_max 28.27
_cell_measurement_theta_min 2.61
_cell_volume 1794.67(9)
_computing_cell_refinement '<i>SAINT</i> (Bruker, 2009)'
_computing_data_collection '<i>APEX2</i> (Bruker, 2009)'
_computing_data_reduction '<i>SAINT</i> (Bruker, 2009)'
_computing_molecular_graphics '<i>ORTEP-3</i> (Farrugia, 2012) and <i>DIAMOND</i> (Brandenburg, 1998)'
_computing_publication_material '<i>SHELXL97</i> (Sheldrick, 2008)'
_computing_structure_refinement '<i>SHELXL97</i> (Sheldrick, 2008)'
_computing_structure_solution '<i>SHELXS97</i> (Sheldrick, 2008)'
_diffrn_ambient_temperature 173(2)
_diffrn_detector_area_resol_mean 10.0
_diffrn_measured_fraction_theta_full 0.998
_diffrn_measured_fraction_theta_max 0.998
_diffrn_measurement_device_type 'Bruker SMART APEXII CCD'
_diffrn_measurement_method '\f and \w scans'
_diffrn_radiation_monochromator 'graphite multilayer'
_diffrn_radiation_source 'rotating anode'
_diffrn_radiation_type MoK\a
_diffrn_radiation_wavelength 0.71073
_diffrn_reflns_av_R_equivalents 0.0374
_diffrn_reflns_av_sigmaI/netI 0.0373
_diffrn_reflns_limit_h_max 21
_diffrn_reflns_limit_h_min -21
_diffrn_reflns_limit_k_max 7
_diffrn_reflns_limit_k_min -9
_diffrn_reflns_limit_l_max 21
_diffrn_reflns_limit_l_min -20
_diffrn_reflns_number 16617
_diffrn_reflns_theta_full 28.30
_diffrn_reflns_theta_max 28.30
_diffrn_reflns_theta_min 2.61
_diffrn_standards_number 0
_exptl_absorpt_coefficient_mu 0.193
_exptl_absorpt_correction_T_max 0.7457
_exptl_absorpt_correction_T_min 0.6710
_exptl_absorpt_correction_type multi-scan
_exptl_absorpt_process_details '(<i>SADABS</i>; Bruker, 2009)'
_exptl_crystal_colour colourless
_exptl_crystal_density_diffrn 1.305
_exptl_crystal_density_method 'not measured'
_exptl_crystal_description Block
_exptl_crystal_F_000 752
_exptl_crystal_size_max 0.398
_exptl_crystal_size_mid 0.325
_exptl_crystal_size_min 0.287
_refine_diff_density_max 0.840
_refine_diff_density_min -0.675
_refine_ls_extinction_method none
_refine_ls_goodness_of_fit_ref 1.060
_refine_ls_hydrogen_treatment constr
_refine_ls_matrix_type full
_refine_ls_number_parameters 280
_refine_ls_number_reflns 4447
_refine_ls_number_restraints 83
_refine_ls_restrained_S_all 1.142
_refine_ls_R_factor_all 0.0827
_refine_ls_R_factor_gt 0.0635
_refine_ls_shift/su_max 0.000
_refine_ls_shift/su_mean 0.000
_refine_ls_structure_factor_coef Fsqd
_refine_ls_weighting_details 'calc w=1/[\s^2^(Fo^2^)+(0.1164P)^2^+0.6896P] where P=(Fo^2^+2Fc^2^)/3'
_refine_ls_weighting_scheme calc
_refine_ls_wR_factor_gt 0.1879
_refine_ls_wR_factor_ref 0.2041
_reflns_number_gt 3204
_reflns_number_total 4447
_reflns_threshold_expression I>2\s(I)
_cod_data_source_file xu5615.cif
_cod_data_source_block I
_cod_original_sg_symbol_H-M 'P 21/c'
_cod_database_code 2236730
_cod_database_fobs_code 2236730

loop_
_symmetry_equiv_pos_as_xyz
'x, y, z'
'-x, y+1/2, -z+1/2'
'-x, -y, -z'
'x, -y-1/2, z-1/2'

loop_
_atom_site_type_symbol
_atom_site_label
_atom_site_fract_x
_atom_site_fract_y
_atom_site_fract_z
_atom_site_U_iso_or_equiv
_atom_site_adp_type
_atom_site_calc_flag
_atom_site_refinement_flags
_atom_site_occupancy
_atom_site_symmetry_multiplicity
_atom_site_disorder_assembly
_atom_site_disorder_group
S S1A 0.1071(3) 0.7252(6) 0.3361(4) 0.0252(8) Uani d PDU 0.58(3) 2 A 1
S S1B 0.1117(5) 0.7405(10) 0.3352(6) 0.0397(18) Uani d PDU 0.42(3) 2 A 2
O O1 0.12467(10) 0.75238(19) 0.59015(11) 0.0241(4) Uani d . 1 2 A .
O O2 0.17368(13) 0.6013(3) 0.32049(13) 0.0552(6) Uani d D 1 2 . .
C C1 0.13693(13) 0.7551(3) 0.45074(15) 0.0221(5) Uani d D 1 2 . .
C C2 0.22173(14) 0.7527(3) 0.51491(15) 0.0212(5) Uani d . 1 2 A .
C C3 0.30555(14) 0.7503(3) 0.51048(15) 0.0218(5) Uani d . 1 2 . .
H H3 0.3151 0.7486 0.4544 0.026 Uiso calc R 1 2 A .
C C4 0.37431(14) 0.7506(3) 0.58871(15) 0.0215(5) Uani d . 1 2 A .
C C5 0.35942(15) 0.7514(3) 0.67138(16) 0.0258(5) Uani d . 1 2 . .
H H5 0.4072 0.7515 0.7245 0.031 Uiso calc R 1 2 A .
C C6 0.27707(15) 0.7520(3) 0.67783(16) 0.0268(5) Uani d . 1 2 A .
H H6 0.2672 0.7526 0.7337 0.032 Uiso calc R 1 2 . .
C C7 0.21044(14) 0.7518(3) 0.59833(15) 0.0225(5) Uani d . 1 2 . .
C C8 0.07917(13) 0.7542(3) 0.50148(15) 0.0216(5) Uani d D 1 2 A .
C C9 0.46566(14) 0.7488(3) 0.58568(15) 0.0227(5) Uani d . 1 2 . .
H H9 0.4622 0.7484 0.5215 0.027 Uiso calc R 1 2 A .
C C10 0.51523(14) 0.5758(4) 0.62860(16) 0.0328(6) Uani d . 1 2 A .
H H10A 0.5195 0.5715 0.6923 0.039 Uiso calc R 1 2 . .
H H10B 0.4835 0.4652 0.5992 0.039 Uiso calc R 1 2 . .
C C11 0.60521(15) 0.5740(4) 0.62039(17) 0.0385(6) Uani d . 1 2 . .
H H11A 0.6367 0.4648 0.6516 0.046 Uiso calc R 1 2 A .
H H11B 0.6009 0.5644 0.5568 0.046 Uiso calc R 1 2 . .
C C12 0.65480(17) 0.7463(4) 0.65976(19) 0.0453(8) Uani d . 1 2 A .
H H12A 0.6662 0.7467 0.7250 0.054 Uiso calc R 1 2 . .
H H12B 0.7108 0.7453 0.6488 0.054 Uiso calc R 1 2 . .
C C13 0.60627(15) 0.9196(4) 0.62008(17) 0.0389(7) Uani d . 1 2 . .
H H13A 0.6020 0.9283 0.5565 0.047 Uiso calc R 1 2 A .
H H13B 0.6383 1.0283 0.6512 0.047 Uiso calc R 1 2 . .
C C14 0.51605(14) 0.9202(4) 0.62825(16) 0.0319(6) Uani d . 1 2 A .
H H14A 0.5204 0.9252 0.6920 0.038 Uiso calc R 1 2 . .
H H14B 0.4849 1.0313 0.5988 0.038 Uiso calc R 1 2 . .
C C15 -0.01307(13) 0.7544(3) 0.47842(13) 0.0220(5) Uani d D 1 2 . .
C C18 -0.19280(14) 0.7538(3) 0.44006(14) 0.0258(5) Uani d D 1 2 . .
C C16C -0.06670(13) 0.8143(4) 0.39572(16) 0.0267(7) Uani d PDU 0.858(5) 2 A 3
H H16C -0.0427 0.8566 0.3521 0.032 Uiso calc PR 0.858(5) 2 A 3
C C17C -0.15553(14) 0.8122(4) 0.37691(17) 0.0286(7) Uani d PDU 0.858(5) 2 A 3
H H17C -0.1914 0.8514 0.3200 0.034 Uiso calc PR 0.858(5) 2 A 3
C C19C -0.13836(14) 0.7002(4) 0.52330(16) 0.0257(6) Uani d PDU 0.858(5) 2 A 3
H H19C -0.1623 0.6630 0.5678 0.031 Uiso calc PR 0.858(5) 2 A 3
C C20C -0.04973(15) 0.6999(4) 0.54265(18) 0.0271(7) Uani d PDU 0.858(5) 2 A 3
H H20C -0.0139 0.6623 0.5999 0.033 Uiso calc PR 0.858(5) 2 A 3
C C16D -0.0668(7) 0.685(3) 0.3974(6) 0.031(4) Uani d PDU 0.142(5) 2 A 4
H H16D -0.0424 0.6353 0.3555 0.038 Uiso calc PR 0.142(5) 2 A 4
C C17D -0.1562(7) 0.687(3) 0.3774(8) 0.034(4) Uani d PDU 0.142(5) 2 A 4
H H17D -0.1920 0.6438 0.3213 0.041 Uiso calc PR 0.142(5) 2 A 4
C C19D -0.1381(7) 0.795(3) 0.5255(5) 0.024(4) Uiso d PD 0.142(5) 2 A 4
H H19D -0.1620 0.8212 0.5715 0.029 Uiso calc PR 0.142(5) 2 A 4
C C20D -0.0490(8) 0.800(3) 0.5447(7) 0.030(4) Uani d PDU 0.142(5) 2 A 4
H H20D -0.0130 0.8337 0.6025 0.035 Uiso calc PR 0.142(5) 2 A 4
C C21 -0.28860(15) 0.7517(3) 0.4204(2) 0.0347(6) Uani d . 1 2 A .
H H21A -0.3136 0.8620 0.3865 0.052 Uiso calc R 1 2 . .
H H21B -0.3018 0.7496 0.4765 0.052 Uiso calc R 1 2 . .
H H21C -0.3127 0.6420 0.3854 0.052 Uiso calc R 1 2 . .
C C22A 0.1276(5) 0.9500(7) 0.3058(4) 0.0223(16) Uani d PDU 0.58(3) 2 A 1
H H22A 0.1869 0.9844 0.3390 0.033 Uiso calc PR 0.58(3) 2 A 1
H H22B 0.0881 1.0365 0.3198 0.033 Uiso calc PR 0.58(3) 2 A 1
H H22C 0.1194 0.9539 0.2417 0.033 Uiso calc PR 0.58(3) 2 A 1
C C22B 0.1599(16) 0.9450(17) 0.3132(10) 0.069(4) Uani d PDU 0.42(3) 2 A 2
H H22D 0.2224 0.9357 0.3393 0.103 Uiso calc PR 0.42(3) 2 A 2
H H22E 0.1393 1.0500 0.3394 0.103 Uiso calc PR 0.42(3) 2 A 2
H H22F 0.1446 0.9626 0.2487 0.103 Uiso calc PR 0.42(3) 2 A 2

loop_
_atom_site_aniso_label
_atom_site_aniso_U_11
_atom_site_aniso_U_22
_atom_site_aniso_U_33
_atom_site_aniso_U_12
_atom_site_aniso_U_13
_atom_site_aniso_U_23
S1A 0.0228(13) 0.0305(14) 0.0237(15) -0.0006(8) 0.0095(10) -0.0053(9)
S1B 0.0250(19) 0.077(4) 0.017(2) -0.0061(18) 0.0069(14) 0.003(2)
O1 0.0168(7) 0.0356(10) 0.0215(8) 0.0001(6) 0.0086(6) -0.0012(6)
O2 0.0683(14) 0.0619(14) 0.0433(11) 0.0228(11) 0.0290(10) 0.0001(10)
C1 0.0187(10) 0.0254(11) 0.0227(11) 0.0004(8) 0.0074(8) -0.0009(8)
C2 0.0191(10) 0.0236(11) 0.0215(10) 0.0002(8) 0.0073(8) -0.0009(8)
C3 0.0201(10) 0.0266(12) 0.0216(10) 0.0008(8) 0.0106(8) 0.0001(8)
C4 0.0183(10) 0.0231(11) 0.0239(11) 0.0001(8) 0.0080(8) -0.0001(8)
C5 0.0207(10) 0.0346(13) 0.0213(11) 0.0001(9) 0.0057(8) -0.0015(9)
C6 0.0220(11) 0.0382(14) 0.0215(11) -0.0002(9) 0.0087(9) -0.0008(9)
C7 0.0167(10) 0.0284(12) 0.0245(11) -0.0001(8) 0.0096(8) -0.0011(8)
C8 0.0192(10) 0.0238(11) 0.0222(11) -0.0006(8) 0.0071(8) -0.0013(8)
C9 0.0176(10) 0.0295(12) 0.0226(11) 0.0006(8) 0.0086(8) 0.0003(8)
C10 0.0270(11) 0.0382(14) 0.0364(13) 0.0080(10) 0.0144(10) 0.0104(11)
C11 0.0281(12) 0.0531(17) 0.0378(13) 0.0172(12) 0.0154(10) 0.0153(13)
C12 0.0200(11) 0.087(3) 0.0273(13) 0.0037(12) 0.0054(10) -0.0006(13)
C13 0.0252(11) 0.0562(18) 0.0375(13) -0.0143(12) 0.0130(10) -0.0143(13)
C14 0.0242(11) 0.0401(14) 0.0339(12) -0.0059(10) 0.0127(9) -0.0091(11)
C15 0.0179(10) 0.0220(11) 0.0275(12) -0.0007(8) 0.0095(9) -0.0028(8)
C18 0.0195(10) 0.0250(12) 0.0342(13) -0.0004(8) 0.0107(9) -0.0049(9)
C16C 0.0212(12) 0.0342(17) 0.0264(13) -0.0013(11) 0.0101(10) -0.0003(12)
C17C 0.0196(12) 0.0377(18) 0.0272(13) -0.0018(11) 0.0056(10) -0.0010(12)
C19C 0.0235(13) 0.0254(16) 0.0329(15) -0.0007(11) 0.0156(11) -0.0009(11)
C20C 0.0220(13) 0.0310(17) 0.0295(14) 0.0006(12) 0.0100(10) 0.0022(13)
C16D 0.036(7) 0.041(9) 0.028(7) -0.003(6) 0.024(6) -0.002(6)
C17D 0.035(7) 0.037(9) 0.030(7) -0.001(7) 0.011(6) 0.005(7)
C20D 0.026(7) 0.036(8) 0.027(7) -0.003(6) 0.010(6) 0.002(7)
C21 0.0201(11) 0.0448(16) 0.0410(14) -0.0021(10) 0.0123(10) -0.0026(11)
C22A 0.021(3) 0.025(3) 0.022(2) -0.0064(18) 0.010(2) 0.0050(16)
C22B 0.074(8) 0.095(7) 0.053(5) -0.046(6) 0.041(6) -0.013(5)

loop_
_atom_type_symbol
_atom_type_description
_atom_type_scat_dispersion_real
_atom_type_scat_dispersion_imag
_atom_type_scat_source
C C 0.0033 0.0016 'International Tables Vol C Tables 4.2.6.8 and 6.1.1.4'
H H 0.0000 0.0000 'International Tables Vol C Tables 4.2.6.8 and 6.1.1.4'
O O 0.0106 0.0060 'International Tables Vol C Tables 4.2.6.8 and 6.1.1.4'
S S 0.1246 0.1234 'International Tables Vol C Tables 4.2.6.8 and 6.1.1.4'

loop_
_geom_angle_atom_site_label_1
_geom_angle_atom_site_label_2
_geom_angle_atom_site_label_3
_geom_angle
O2 S1A C1 105.7(3)
O2 S1A C22A 107.3(3)
C1 S1A C22A 98.9(3)
O2 S1B C1 104.9(4)
O2 S1B C22B 99.6(7)
C1 S1B C22B 100.6(6)
C8 O1 C7 107.78(16)
C8 C1 C2 105.71(19)
C8 C1 S1A 124.9(2)
C2 C1 S1A 128.6(2)
C8 C1 S1B 127.8(3)
C2 C1 S1B 126.3(3)
C7 C2 C3 118.6(2)
C7 C2 C1 106.12(19)
C3 C2 C1 135.3(2)
C4 C3 C2 119.3(2)
C4 C3 H3 120.4
C2 C3 H3 120.4
C3 C4 C5 119.9(2)
C3 C4 C9 120.3(2)
C5 C4 C9 119.9(2)
C6 C5 C4 122.1(2)
C6 C5 H5 118.9
C4 C5 H5 118.9
C7 C6 C5 116.1(2)
C7 C6 H6 121.9
C5 C6 H6 121.9
O1 C7 C6 125.3(2)
O1 C7 C2 110.78(19)
C6 C7 C2 124.0(2)
O1 C8 C1 109.61(18)
O1 C8 C15 116.54(17)
C1 C8 C15 133.8(2)
C4 C9 C14 112.41(17)
C4 C9 C10 112.55(17)
C14 C9 C10 109.7(2)
C4 C9 H9 107.3
C14 C9 H9 107.3
C10 C9 H9 107.3
C11 C10 C9 111.17(19)
C11 C10 H10A 109.4
C9 C10 H10A 109.4
C11 C10 H10B 109.4
C9 C10 H10B 109.4
H10A C10 H10B 108.0
C12 C11 C10 111.5(2)
C12 C11 H11A 109.3
C10 C11 H11A 109.3
C12 C11 H11B 109.3
C10 C11 H11B 109.3
H11A C11 H11B 108.0
C13 C12 C11 112.0(2)
C13 C12 H12A 109.2
C11 C12 H12A 109.2
C13 C12 H12B 109.2
C11 C12 H12B 109.2
H12A C12 H12B 107.9
C12 C13 C14 111.3(2)
C12 C13 H13A 109.4
C14 C13 H13A 109.4
C12 C13 H13B 109.4
C14 C13 H13B 109.4
H13A C13 H13B 108.0
C9 C14 C13 111.32(19)
C9 C14 H14A 109.4
C13 C14 H14A 109.4
C9 C14 H14B 109.4
C13 C14 H14B 109.4
H14A C14 H14B 108.0
C16C C15 C20C 118.9(2)
C16C C15 C20D 109.9(7)
C20C C15 C16D 105.8(6)
C20D C15 C16D 118.7(8)
C16C C15 C8 122.42(19)
C20C C15 C8 118.64(19)
C20D C15 C8 118.2(6)
C16D C15 C8 122.4(5)
C19C C18 C17C 117.9(2)
C17C C18 C19D 109.5(6)
C19C C18 C17D 106.4(7)
C19D C18 C17D 118.2(8)
C19C C18 C21 120.4(2)
C17C C18 C21 121.7(2)
C19D C18 C21 120.6(6)
C17D C18 C21 120.5(5)
C17C C16C C15 120.1(2)
C17C C16C H16C 119.9
C15 C16C H16C 119.9
C16C C17C C18 121.3(2)
C16C C17C H17C 119.3
C18 C17C H17C 119.3
C20C C19C C18 121.4(2)
C20C C19C H19C 119.3
C18 C19C H19C 119.3
C19C C20C C15 120.4(2)
C19C C20C H20C 119.8
C15 C20C H20C 119.8
C15 C16D C17D 120.7(10)
C15 C16D H16D 119.6
C17D C16D H16D 119.6
C16D C17D C18 120.1(10)
C16D C17D H17D 119.9
C18 C17D H17D 119.9
C18 C19D C20D 121.4(11)
C18 C19D H19D 119.3
C20D C19D H19D 119.3
C19D C20D C15 119.7(11)
C19D C20D H20D 120.2
C15 C20D H20D 120.2
C18 C21 H21A 109.5
C18 C21 H21B 109.5
H21A C21 H21B 109.5
C18 C21 H21C 109.5
H21A C21 H21C 109.5
H21B C21 H21C 109.5
S1B C22B H22D 109.5
S1B C22B H22E 109.5
H22D C22B H22E 109.5
S1B C22B H22F 109.5
H22D C22B H22F 109.5
H22E C22B H22F 109.5

loop_
_geom_bond_atom_site_label_1
_geom_bond_atom_site_label_2
_geom_bond_distance
S1A O2 1.499(2)
S1A C1 1.736(6)
S1A C22A 1.767(3)
S1B O2 1.507(3)
S1B C1 1.745(9)
S1B C22B 1.772(3)
O1 C8 1.364(3)
O1 C7 1.374(2)
C1 C8 1.427(2)
C1 C2 1.439(3)
C2 C7 1.392(3)
C2 C3 1.402(3)
C3 C4 1.385(3)
C3 H3 0.9500
C4 C5 1.407(3)
C4 C9 1.518(3)
C5 C6 1.390(3)
C5 H5 0.9500
C6 C7 1.380(3)
C6 H6 0.9500
C8 C15 1.442(3)
C9 C14 1.529(3)
C9 C10 1.535(3)
C9 H9 1.0000
C10 C11 1.526(3)
C10 H10A 0.9900
C10 H10B 0.9900
C11 C12 1.517(4)
C11 H11A 0.9900
C11 H11B 0.9900
C12 C13 1.516(4)
C12 H12A 0.9900
C12 H12B 0.9900
C13 C14 1.529(3)
C13 H13A 0.9900
C13 H13B 0.9900
C14 H14A 0.9900
C14 H14B 0.9900
C15 C16C 1.395(2)
C15 C20C 1.396(2)
C15 C20D 1.400(3)
C15 C16D 1.400(3)
C18 C19C 1.392(2)
C18 C17C 1.396(2)
C18 C19D 1.398(3)
C18 C17D 1.401(3)
C18 C21 1.505(3)
C16C C17C 1.394(2)
C16C H16C 0.9500
C17C H17C 0.9500
C19C C20C 1.390(2)
C19C H19C 0.9500
C20C H20C 0.9500
C16D C17D 1.401(3)
C16D H16D 0.9500
C17D H17D 0.9500
C19D C20D 1.398(3)
C19D H19D 0.9500
C20D H20D 0.9500
C21 H21A 0.9800
C21 H21B 0.9800
C21 H21C 0.9800
C22A H22A 0.9800
C22A H22B 0.9800
C22A H22C 0.9800
C22B H22D 0.9800
C22B H22E 0.9800
C22B H22F 0.9800

loop_
_geom_hbond_atom_site_label_D
_geom_hbond_atom_site_label_H
_geom_hbond_atom_site_label_A
_geom_hbond_site_symmetry_A
_geom_hbond_distance_DH
_geom_hbond_distance_HA
_geom_hbond_distance_DA
_geom_hbond_angle_DHA
C6 H6 O2 4_576 0.95 2.60 3.405(3) 143
C21 H21A Cg 3_576 0.98 2.89 3.619(3) 137
C21 H21C Cg 3_566 0.98 2.97 3.665(3) 137

loop_
_geom_torsion_atom_site_label_1
_geom_torsion_atom_site_label_2
_geom_torsion_atom_site_label_3
_geom_torsion_atom_site_label_4
_geom_torsion
C1 S1A O2 S1B -92(6)
C22A S1A O2 S1B 13(6)
C1 S1B O2 S1A 82(6)
C22B S1B O2 S1A -174(6)
O2 S1A C1 C8 -138.2(3)
C22A S1A C1 C8 110.9(3)
O2 S1A C1 C2 29.8(5)
C22A S1A C1 C2 -81.1(4)
O2 S1A C1 S1B 91(3)
C22A S1A C1 S1B -20(2)
O2 S1B C1 C8 -134.1(4)
C22B S1B C1 C8 122.9(8)
O2 S1B C1 C2 39.5(7)
C22B S1B C1 C2 -63.6(9)
O2 S1B C1 S1A -82(2)
C22B S1B C1 S1A 175(3)
C8 C1 C2 C7 -0.4(2)
S1A C1 C2 C7 -170.1(3)
S1B C1 C2 C7 -175.1(3)
C8 C1 C2 C3 179.2(2)
S1A C1 C2 C3 9.5(4)
S1B C1 C2 C3 4.5(5)
C7 C2 C3 C4 -1.2(3)
C1 C2 C3 C4 179.3(2)
C2 C3 C4 C5 0.6(3)
C2 C3 C4 C9 -179.76(18)
C3 C4 C5 C6 0.0(3)
C9 C4 C5 C6 -179.66(19)
C4 C5 C6 C7 0.0(3)
C8 O1 C7 C6 179.2(2)
C8 O1 C7 C2 -0.2(2)
C5 C6 C7 O1 -179.97(19)
C5 C6 C7 C2 -0.6(3)
C3 C2 C7 O1 -179.35(17)
C1 C2 C7 O1 0.3(2)
C3 C2 C7 C6 1.2(3)
C1 C2 C7 C6 -179.1(2)
C7 O1 C8 C1 -0.1(2)
C7 O1 C8 C15 179.79(16)
C2 C1 C8 O1 0.3(2)
S1A C1 C8 O1 170.5(2)
S1B C1 C8 O1 174.9(3)
C2 C1 C8 C15 -179.6(2)
S1A C1 C8 C15 -9.3(4)
S1B C1 C8 C15 -5.0(4)
C3 C4 C9 C14 118.1(2)
C5 C4 C9 C14 -62.3(3)
C3 C4 C9 C10 -117.5(2)
C5 C4 C9 C10 62.2(3)
C4 C9 C10 C11 177.2(2)
C14 C9 C10 C11 -56.8(3)
C9 C10 C11 C12 55.7(3)
C10 C11 C12 C13 -54.2(3)
C11 C12 C13 C14 54.1(3)
C4 C9 C14 C13 -177.1(2)
C10 C9 C14 C13 56.9(3)
C12 C13 C14 C9 -55.8(3)
O1 C8 C15 C16C 158.9(2)
C1 C8 C15 C16C -21.2(4)
O1 C8 C15 C20C -18.4(3)
C1 C8 C15 C20C 161.5(2)
O1 C8 C15 C20D 16.1(10)
C1 C8 C15 C20D -164.0(10)
O1 C8 C15 C16D -154.0(10)
C1 C8 C15 C16D 25.9(10)
C20C C15 C16C C17C -2.5(4)
C20D C15 C16C C17C -34.3(9)
C16D C15 C16C C17C 77.1(8)
C8 C15 C16C C17C -179.8(2)
C15 C16C C17C C18 1.1(4)
C19C C18 C17C C16C 1.0(4)
C19D C18 C17C C16C 31.2(8)
C17D C18 C17C C16C -79.8(9)
C21 C18 C17C C16C 179.8(2)
C17C C18 C19C C20C -1.6(4)
C19D C18 C19C C20C -81.4(12)
C17D C18 C19C C20C 37.6(8)
C21 C18 C19C C20C 179.5(2)
C18 C19C C20C C15 0.2(4)
C16C C15 C20C C19C 1.9(4)
C20D C15 C20C C19C 81.8(12)
C16D C15 C20C C19C -38.6(8)
C8 C15 C20C C19C 179.3(2)
C16C C15 C16D C17D -76.9(17)
C20C C15 C16D C17D 39.6(18)
C20D C15 C16D C17D 10(2)
C8 C15 C16D C17D 179.9(13)
C15 C16D C17D C18 -2(3)
C19C C18 C17D C16D -36.2(18)
C17C C18 C17D C16D 78.3(17)
C19D C18 C17D C16D -8(2)
C21 C18 C17D C16D -178.1(13)
C19C C18 C19D C20D 82.3(18)
C17C C18 C19D C20D -30.3(18)
C17D C18 C19D C20D 10(2)
C21 C18 C19D C20D -179.3(13)
C18 C19D C20D C15 -3(3)
C16C C15 C20D C19D 35.0(19)
C20C C15 C20D C19D -78.6(17)
C16D C15 C20D C19D -7(2)
C8 C15 C20D C19D -177.8(13)
